data_7056750
loop_
_publ_author_name
'Jonah, Tosin M.'
'Mathivathanan, Logesh'
'Morozov, Alexander N.'
'Mebel, Alexander M.'
'Raptis, Raphael G.'
'Kavallieratos, Konstantinos'

_publ_section_title
;
 Remarkably selective NH4+ binding and fluorescence sensing by tripodal
 tris(pyrazolyl) receptors derived from 1,3,5-triethylbenzene: structural
 and theoretical insights on the role of ion pairing
;
_journal_name_full 'New Journal of Chemistry'
_journal_paper_doi 10.1039/C7NJ03213G
_journal_year 2017
_chemical_formula_moiety 'C60 H54 N6'
_chemical_formula_sum 'C60 H54 N6'
_chemical_formula_weight 859.09
_chemical_name_systematic
;
 ?
;
_space_group_crystal_system triclinic
_space_group_IT_number 2
_space_group_name_Hall '-P 1'
_space_group_name_H-M_alt 'P -1'
_symmetry_space_group_name_Hall '-P 1'
_symmetry_space_group_name_H-M 'P -1'
_atom_sites_solution_hydrogens geom
_atom_sites_solution_primary dual
_audit_creation_date 2017-05-12
_audit_creation_method
;
Olex2 1.2
(compiled 2017.03.28 svn.r3405 for OlexSys, GUI svn.r5337)
;
_audit_update_record
;
2017-06-08 deposited with the CCDC.
2017-11-02 downloaded from the CCDC.
;
_cell_angle_alpha 94.8670(10)
_cell_angle_beta 102.5260(10)
_cell_angle_gamma 106.6380(10)
_cell_formula_units_Z 2
_cell_length_a 10.5434(4)
_cell_length_b 12.4141(5)
_cell_length_c 19.6118(8)
_cell_measurement_reflns_used 9982
_cell_measurement_temperature 297(2)
_cell_measurement_theta_max 25.907
_cell_measurement_theta_min 2.970
_cell_volume 2371.10(16)
_computing_cell_refinement 'SAINT v8.37A (Bruker, 2015)'
_computing_data_reduction 'SAINT v8.37A (Bruker, 2015)'
_computing_molecular_graphics 'Olex2 (Dolomanov et al., 2009)'
_computing_publication_material 'Olex2 (Dolomanov et al., 2009)'
_computing_structure_refinement 'ShelXL (Sheldrick, 2015)'
_computing_structure_solution 'ShelXT (Sheldrick, 2015)'
_diffrn_ambient_temperature 297.01
_diffrn_measured_fraction_theta_full 0.998
_diffrn_measured_fraction_theta_max 0.991
_diffrn_measurement_device_type 'Bruker D8 Quest CMOS'
_diffrn_measurement_method '\f and \w scans'
_diffrn_radiation_type MoK\a
_diffrn_radiation_wavelength 0.71073
_diffrn_reflns_av_R_equivalents 0.0663
_diffrn_reflns_av_unetI/netI 0.0840
_diffrn_reflns_Laue_measured_fraction_full 0.998
_diffrn_reflns_Laue_measured_fraction_max 0.991
_diffrn_reflns_limit_h_max 13
_diffrn_reflns_limit_h_min -13
_diffrn_reflns_limit_k_max 15
_diffrn_reflns_limit_k_min -15
_diffrn_reflns_limit_l_max 24
_diffrn_reflns_limit_l_min -24
_diffrn_reflns_number 41715
_diffrn_reflns_point_group_measured_fraction_full 0.998
_diffrn_reflns_point_group_measured_fraction_max 0.991
_diffrn_reflns_theta_full 25.000
_diffrn_reflns_theta_max 26.208
_diffrn_reflns_theta_min 2.938
_diffrn_standards_number 0
_exptl_absorpt_coefficient_mu 0.071
_exptl_absorpt_correction_T_max 0.7454
_exptl_absorpt_correction_T_min 0.7181
_exptl_absorpt_correction_type multi-scan
_exptl_absorpt_process_details
'SADABS-2014/5 (Bruker,2014/5) was used for absorption correction. wR2(int) was 0.0548 before and 0.0493 after correction. The Ratio of minimum to maximum transmission is 0.9634. The \l/2 correction factor is 0.00150.'
_exptl_crystal_colour colourless
_exptl_crystal_colour_primary colourless
_exptl_crystal_density_diffrn 1.203
_exptl_crystal_description plate
_exptl_crystal_F_000 912
_exptl_crystal_size_max 0.327
_exptl_crystal_size_mid 0.227
_exptl_crystal_size_min 0.046
_refine_diff_density_max 0.295
_refine_diff_density_min -0.173
_refine_diff_density_rms 0.037
_refine_ls_extinction_method none
_refine_ls_goodness_of_fit_ref 1.007
_refine_ls_hydrogen_treatment constr
_refine_ls_matrix_type full
_refine_ls_number_parameters 679
_refine_ls_number_reflns 9430
_refine_ls_number_restraints 38
_refine_ls_restrained_S_all 1.013
_refine_ls_R_factor_all 0.1758
_refine_ls_R_factor_gt 0.0702
_refine_ls_shift/su_max 0.000
_refine_ls_shift/su_mean 0.000
_refine_ls_structure_factor_coef Fsqd
_refine_ls_weighting_details 'w=1/[\s^2^(Fo^2^)+(0.0827P)^2^+0.3177P] where P=(Fo^2^+2Fc^2^)/3'
_refine_ls_weighting_scheme calc
_refine_ls_wR_factor_gt 0.1483
_refine_ls_wR_factor_ref 0.1884
_reflns_Friedel_coverage 0.000
_reflns_number_gt 4462
_reflns_number_total 9430
_reflns_threshold_expression 'I > 2\s(I)'
_cod_data_source_file c7nj03213g2.cif
_cod_data_source_block rgr536_a
_cod_database_code 7056750
_shelx_shelxl_version_number 2016/6
_shelx_space_group_comment
;
The symmetry employed for this shelxl refinement is uniquely defined
by the following loop, which should always be used as a source of
symmetry information in preference to the above space-group names.
They are only intended as comments.
;
_shelx_estimated_absorpt_t_max 0.997
_shelx_estimated_absorpt_t_min 0.977
_olex2_refinement_description
;
1. Fixed Uiso
 At 1.2 times of:
  All C(H) groups, All C(H,H) groups
 At 1.5 times of:
  All C(H,H,H) groups
2. Restrained distances
 C46-C55A
 1.452 with sigma of 0.02
 C49A-C48
 1.432 with sigma of 0.02
3. Uiso/Uaniso restraints and constraints
C25A \\sim C30A \\sim C29A \\sim C28A \\sim C27A \\sim C26A: within 2A with
sigma of 0.04 and sigma for terminal atoms of 0.08
4. Others
 Sof(C55A)=Sof(C56A)=Sof(H56A)=Sof(C57A)=Sof(H57A)=Sof(C58A)=Sof(H58A)=
 Sof(C59A)=Sof(H59A)=Sof(C60A)=Sof(H60A)=1-FVAR(1)
 Sof(C55)=Sof(C56)=Sof(H56)=Sof(C60)=Sof(H60)=Sof(C58)=Sof(H58)=Sof(C57)=
 Sof(H57)=Sof(C59)=Sof(H59)=FVAR(1)
 Sof(C26A)=Sof(H26A)=Sof(C27A)=Sof(H27A)=Sof(C28A)=Sof(H28A)=Sof(C29A)=
 Sof(H29A)=Sof(C30A)=Sof(H30A)=Sof(C25A)=1-FVAR(2)
 Sof(C25)=Sof(C26)=Sof(H26)=Sof(C27)=Sof(H27)=Sof(C28)=Sof(H28)=Sof(C29)=
 Sof(H29)=Sof(C30)=Sof(H30)=FVAR(2)
 Sof(C49A)=Sof(C54A)=Sof(H54A)=Sof(C53A)=Sof(H53A)=Sof(C52A)=Sof(H52A)=
 Sof(C51A)=Sof(H51A)=Sof(C50A)=Sof(H50A)=1-FVAR(3)
 Sof(C49)=Sof(C50)=Sof(H50)=Sof(C51)=Sof(H51)=Sof(C52)=Sof(H52)=Sof(C53)=
 Sof(H53)=Sof(C54)=Sof(H54)=FVAR(3)
 Fixed U11: C26A(0.07856) C27A(0.124329) C28A(0.077807) C29A(0.129327)
 C30A(0.078403) C25A(0.108908)
 Fixed U12: C26A(0.014776) C27A(0.032155) C28A(0.050463) C29A(0.083592)
 C30A(0.020021) C25A(-0.027533)
 Fixed U13: C26A(0.003795) C27A(-0.000069) C28A(0.04281) C29A(0.039736)
 C30A(0.027568) C25A(-0.017544)
 Fixed U22: C26A(0.054154) C27A(0.082015) C28A(0.038959) C29A(0.170653)
 C30A(0.129016) C25A(0.060862)
 Fixed U23: C26A(-0.05425) C27A(-0.058751) C28A(0.000887) C29A(0.112569)
 C30A(0.066167) C25A(-0.013322)
 Fixed U33: C26A(0.24135) C27A(0.26296) C28A(0.17978) C29A(0.11985)
 C30A(0.0675) C25A(0.04269)
5.a Secondary CH2 refined with riding coordinates:
 C7(H7A,H7B), C9(H9A,H9B), C11(H11A,H11B), C13(H13A,H13B), C14(H14A,H14B),
 C15(H15A,H15B)
5.b Aromatic/amide H refined with riding coordinates:
 C17(H17), C20(H20), C21(H21), C22(H22), C23(H23), C24(H24), C26(H26),
 C27(H27), C28(H28), C29(H29), C30(H30), C32(H32), C35(H35), C36(H36), C37(H37),
  C38(H38), C39(H39), C41(H41), C42(H42), C43(H43), C44(H44), C45(H45),
 C47(H47), C50(H50), C51(H51), C52(H52), C53(H53), C54(H54), C56(H56), C60(H60),
  C58(H58), C57(H57), C59(H59), C56A(H56A), C57A(H57A), C58A(H58A), C59A(H59A),
 C60A(H60A), C26A(H26A), C27A(H27A), C28A(H28A), C29A(H29A), C30A(H30A),
 C54A(H54A), C53A(H53A), C52A(H52A), C51A(H51A), C50A(H50A)
5.c Fitted hexagon refined as free rotating group:
 C25(C26,C27,C28,C29,C30), C49(C50,C51,C52,C53,C54), C55A(C56A,C57A,C58A,C59A,
 C60A), C26A(C27A,C28A,C29A,C30A,C25A)
5.d Idealised Me refined as rotating group:
 C8(H8A,H8B,H8C), C10(H10A,H10B,H10C), C12(H12A,H12B,H12C)
6. Crystallographic disorder of two phenyl rings, which could not be modeled fully, 
generates Alerts level-A on C28A and C49A-C54A. The imperfect disorder modeling of C49-C54
causes accidental intermolecular H...H contact with a methylene proton.
;
_olex2_submission_special_instructions 'No special instructions were received'

loop_
_space_group_symop_operation_xyz
'x, y, z'
'-x, -y, -z'

loop_
_atom_site_label
_atom_site_type_symbol
_atom_site_fract_x
_atom_site_fract_y
_atom_site_fract_z
_atom_site_U_iso_or_equiv
_atom_site_adp_type
_atom_site_occupancy
_atom_site_site_symmetry_order
_atom_site_calc_flag
_atom_site_refinement_flags_posn
_atom_site_refinement_flags_adp
_atom_site_refinement_flags_occupancy
_atom_site_disorder_assembly
_atom_site_disorder_group
N1 N 0.1286(2) 0.45858(18) 0.10639(11) 0.0526(6) Uani 1 1 d . . . . .
N2 N 0.2168(2) 0.40482(19) 0.09244(11) 0.0557(6) Uani 1 1 d . . . . .
N3 N 0.5044(2) 0.67483(17) 0.43082(11) 0.0499(6) Uani 1 1 d . . . . .
N4 N 0.4066(2) 0.72601(18) 0.42781(11) 0.0549(6) Uani 1 1 d . . . . .
N5 N 0.7339(3) 0.90378(18) 0.21340(12) 0.0619(6) Uani 1 1 d . . . . .
N6 N 0.6411(3) 0.9575(2) 0.21880(13) 0.0675(7) Uani 1 1 d . . . . .
C1 C 0.3213(3) 0.6159(2) 0.18510(14) 0.0501(7) Uani 1 1 d . . . . .
C2 C 0.3374(3) 0.5919(2) 0.25409(14) 0.0485(7) Uani 1 1 d . . . . .
C3 C 0.4691(3) 0.6275(2) 0.29934(13) 0.0443(6) Uani 1 1 d . . . . .
C4 C 0.5807(3) 0.6911(2) 0.27747(14) 0.0457(6) Uani 1 1 d . . . . .
C5 C 0.5617(3) 0.7156(2) 0.20800(14) 0.0487(7) Uani 1 1 d . . . . .
C6 C 0.4329(3) 0.6746(2) 0.16113(13) 0.0507(7) Uani 1 1 d . . . . .
C7 C 0.2157(3) 0.5283(2) 0.27978(15) 0.0635(8) Uani 1 1 d . . . . .
H7A H 0.232297 0.556685 0.329585 0.076 Uiso 1 1 calc R . . . .
H7B H 0.135964 0.546010 0.254775 0.076 Uiso 1 1 calc R . . . .
C8 C 0.1828(3) 0.4010(3) 0.27078(18) 0.0917(11) Uani 1 1 d . . . . .
H8A H 0.178576 0.372500 0.222996 0.138 Uiso 1 1 calc GR . . . .
H8B H 0.096133 0.367669 0.280881 0.138 Uiso 1 1 calc GR . . . .
H8C H 0.252738 0.381499 0.302703 0.138 Uiso 1 1 calc GR . . . .
C9 C 0.7219(3) 0.7310(2) 0.32753(14) 0.0573(7) Uani 1 1 d . . . . .
H9A H 0.712870 0.742172 0.375585 0.069 Uiso 1 1 calc R . . . .
H9B H 0.772330 0.804135 0.317744 0.069 Uiso 1 1 calc R . . . .
C10 C 0.8047(3) 0.6490(3) 0.32260(19) 0.0873(10) Uani 1 1 d . . . . .
H10A H 0.757104 0.576931 0.333654 0.131 Uiso 1 1 calc GR . . . .
H10B H 0.892813 0.679851 0.355567 0.131 Uiso 1 1 calc GR . . . .
H10C H 0.816116 0.638616 0.275497 0.131 Uiso 1 1 calc GR . . . .
C11 C 0.4117(3) 0.6915(3) 0.08413(15) 0.0712(9) Uani 1 1 d . . . . .
H11A H 0.494273 0.693642 0.069322 0.085 Uiso 1 1 calc R . . . .
H11B H 0.338223 0.626731 0.055360 0.085 Uiso 1 1 calc R . . . .
C12 C 0.3771(4) 0.7995(3) 0.07083(17) 0.0857(10) Uani 1 1 d . . . . .
H12A H 0.295027 0.797758 0.085001 0.129 Uiso 1 1 calc GR . . . .
H12B H 0.363472 0.804924 0.021389 0.129 Uiso 1 1 calc GR . . . .
H12C H 0.450994 0.864229 0.097686 0.129 Uiso 1 1 calc GR . . . .
C13 C 0.1798(3) 0.5799(2) 0.13560(14) 0.0611(8) Uani 1 1 d . . . . .
H13A H 0.116961 0.597577 0.160938 0.073 Uiso 1 1 calc R . . . .
H13B H 0.181438 0.623705 0.096952 0.073 Uiso 1 1 calc R . . . .
C14 C 0.4929(3) 0.5905(2) 0.37150(13) 0.0517(7) Uani 1 1 d . . . . .
H14A H 0.418024 0.522837 0.370621 0.062 Uiso 1 1 calc R . . . .
H14B H 0.576122 0.569524 0.379799 0.062 Uiso 1 1 calc R . . . .
C15 C 0.6850(3) 0.7821(2) 0.18476(15) 0.0625(8) Uani 1 1 d . . . . .
H15A H 0.758600 0.750130 0.199495 0.075 Uiso 1 1 calc R . . . .
H15B H 0.661851 0.773170 0.133520 0.075 Uiso 1 1 calc R . . . .
C16 C -0.0019(3) 0.3899(2) 0.08926(14) 0.0551(7) Uani 1 1 d . . . . .
C17 C 0.0017(3) 0.2858(2) 0.06290(16) 0.0676(8) Uani 1 1 d . . . . .
H17 H -0.072327 0.219687 0.046436 0.081 Uiso 1 1 calc R . . . .
C18 C 0.1381(3) 0.2983(2) 0.06560(15) 0.0578(7) Uani 1 1 d . . . . .
C19 C -0.1182(3) 0.4255(2) 0.09971(14) 0.0557(7) Uani 1 1 d . . . . .
C20 C -0.1477(3) 0.5169(2) 0.07226(14) 0.0624(8) Uani 1 1 d . . . . .
H20 H -0.090023 0.559841 0.047928 0.075 Uiso 1 1 calc R . . . .
C21 C -0.2600(4) 0.5454(3) 0.08022(17) 0.0748(9) Uani 1 1 d . . . . .
H21 H -0.278707 0.606842 0.060980 0.090 Uiso 1 1 calc R . . . .
C22 C -0.3446(4) 0.4842(3) 0.11621(19) 0.0834(10) Uani 1 1 d . . . . .
H22 H -0.421324 0.503497 0.121397 0.100 Uiso 1 1 calc R . . . .
C23 C -0.3167(4) 0.3942(3) 0.1448(2) 0.0928(11) Uani 1 1 d . . . . .
H23 H -0.373782 0.352739 0.169968 0.111 Uiso 1 1 calc R . . . .
C24 C -0.2042(3) 0.3651(3) 0.13632(18) 0.0806(10) Uani 1 1 d . . . . .
H24 H -0.185994 0.303600 0.155646 0.097 Uiso 1 1 calc R . . . .
C25 C 0.1972(3) 0.2117(2) 0.03905(15) 0.0546(12) Uani 0.749(4) 1 d . . P A 1
C26 C 0.1223(3) 0.1233(3) -0.01618(19) 0.111(2) Uani 0.749(4) 1 d G . P A 1
H26 H 0.032151 0.116457 -0.038045 0.133 Uiso 0.749(4) 1 calc R . P A 1
C27 C 0.1820(5) 0.0451(3) -0.03872(19) 0.113(2) Uani 0.749(4) 1 d G . P A 1
H27 H 0.131891 -0.014001 -0.075673 0.136 Uiso 0.749(4) 1 calc R . P A 1
C28 C 0.3167(5) 0.0554(3) -0.0060(2) 0.112(2) Uani 0.749(4) 1 d G . P A 1
H28 H 0.356715 0.003061 -0.021119 0.134 Uiso 0.749(4) 1 calc R . P A 1
C29 C 0.3917(3) 0.1437(4) 0.0492(2) 0.111(2) Uani 0.749(4) 1 d G . P A 1
H29 H 0.481802 0.150582 0.071063 0.133 Uiso 0.749(4) 1 calc R . P A 1
C30 C 0.3319(3) 0.2219(3) 0.07174(17) 0.0902(17) Uani 0.749(4) 1 d G . P A 1
H30 H 0.382064 0.281042 0.108692 0.108 Uiso 0.749(4) 1 calc R . P A 1
C31 C 0.4416(3) 0.7922(2) 0.49080(15) 0.0543(7) Uani 1 1 d . . . . .
C32 C 0.5597(3) 0.7812(2) 0.53266(15) 0.0608(8) Uani 1 1 d . . . . .
H32 H 0.604280 0.818764 0.578453 0.073 Uiso 1 1 calc R . . . .
C33 C 0.5986(3) 0.7052(2) 0.49431(14) 0.0525(7) Uani 1 1 d . . . . .
C34 C 0.3572(3) 0.8603(2) 0.50793(16) 0.0588(8) Uani 1 1 d . . . . .
C35 C 0.2322(4) 0.8482(3) 0.4640(2) 0.0990(12) Uani 1 1 d . . . . .
H35 H 0.199933 0.795666 0.422520 0.119 Uiso 1 1 calc R . . . .
C36 C 0.1533(4) 0.9138(4) 0.4810(3) 0.1193(15) Uani 1 1 d . . . . .
H36 H 0.068877 0.905189 0.450472 0.143 Uiso 1 1 calc R . . . .
C37 C 0.1977(4) 0.9906(3) 0.5416(2) 0.0914(11) Uani 1 1 d . . . . .
H37 H 0.143590 1.033309 0.552998 0.110 Uiso 1 1 calc R . . . .
C38 C 0.3214(4) 1.0038(3) 0.5849(2) 0.0873(11) Uani 1 1 d . . . . .
H38 H 0.353631 1.056977 0.626052 0.105 Uiso 1 1 calc R . . . .
C39 C 0.4008(3) 0.9386(3) 0.56830(17) 0.0763(9) Uani 1 1 d . . . . .
H39 H 0.485411 0.948260 0.598884 0.092 Uiso 1 1 calc R . . . .
C40 C 0.7147(3) 0.6630(2) 0.51259(13) 0.0533(7) Uani 1 1 d . . . . .
C41 C 0.8438(3) 0.7402(3) 0.54019(16) 0.0738(9) Uani 1 1 d . . . . .
H41 H 0.854351 0.817655 0.544985 0.089 Uiso 1 1 calc R . . . .
C42 C 0.9560(4) 0.7058(3) 0.56052(19) 0.0919(11) Uani 1 1 d . . . . .
H42 H 1.041841 0.759562 0.578442 0.110 Uiso 1 1 calc R . . . .
C43 C 0.9423(4) 0.5914(4) 0.55457(18) 0.0864(10) Uani 1 1 d . . . . .
H43 H 1.018489 0.567554 0.568821 0.104 Uiso 1 1 calc R . . . .
C44 C 0.8155(4) 0.5134(3) 0.52748(16) 0.0736(9) Uani 1 1 d . . . . .
H44 H 0.805325 0.435973 0.523107 0.088 Uiso 1 1 calc R . . . .
C45 C 0.7034(3) 0.5490(3) 0.50678(15) 0.0620(8) Uani 1 1 d . . . . .
H45 H 0.617750 0.494996 0.488413 0.074 Uiso 1 1 calc R . . . .
C46 C 0.8653(3) 0.9743(2) 0.23506(16) 0.0648(8) Uani 1 1 d D . . . .
C47 C 0.8539(3) 1.0784(2) 0.25548(16) 0.0721(9) Uani 1 1 d . . . . .
H47 H 0.925584 1.145686 0.273196 0.086 Uiso 1 1 calc R . . . .
C48 C 0.7160(3) 1.0653(2) 0.24492(15) 0.0630(8) Uani 1 1 d D . . . .
C49 C 0.6394(15) 1.1436(9) 0.2581(7) 0.071(5) Uani 0.68(4) 1 d . . P B 1
C50 C 0.5009(13) 1.1250(8) 0.2290(10) 0.088(4) Uani 0.68(4) 1 d G . P B 1
H50 H 0.449503 1.059718 0.196691 0.105 Uiso 0.68(4) 1 calc R . P B 1
C51 C 0.4394(11) 1.2039(12) 0.2484(11) 0.108(5) Uani 0.68(4) 1 d G . P B 1
H51 H 0.346749 1.191420 0.228921 0.130 Uiso 0.68(4) 1 calc R . P B 1
C52 C 0.5162(14) 1.3014(10) 0.2967(8) 0.134(10) Uani 0.68(4) 1 d G . P B 1
H52 H 0.475048 1.354203 0.309639 0.161 Uiso 0.68(4) 1 calc R . P B 1
C53 C 0.6547(14) 1.3200(10) 0.3258(6) 0.091(4) Uani 0.68(4) 1 d G . P B 1
H53 H 0.706104 1.385285 0.358126 0.109 Uiso 0.68(4) 1 calc R . P B 1
C54 C 0.7162(13) 1.2411(13) 0.3065(6) 0.092(5) Uani 0.68(4) 1 d G . P B 1
H54 H 0.808861 1.253584 0.325896 0.110 Uiso 0.68(4) 1 calc R . P B 1
C55 C 0.9790(11) 0.9349(8) 0.2369(5) 0.085(4) Uani 0.722(5) 1 d . . P C 1
C56 C 0.9919(6) 0.8700(5) 0.1805(4) 0.122(2) Uani 0.722(5) 1 d . . P C 1
H56 H 0.923132 0.846605 0.138674 0.147 Uiso 0.722(5) 1 calc R . P C 1
C60 C 1.0851(7) 0.9698(6) 0.2976(5) 0.131(3) Uani 0.722(5) 1 d . . P C 1
H60 H 1.078781 1.015356 0.336119 0.157 Uiso 0.722(5) 1 calc R . P C 1
C58 C 1.2145(14) 0.8755(11) 0.2491(12) 0.193(8) Uani 0.722(5) 1 d . . P C 1
H58 H 1.294188 0.855663 0.253375 0.232 Uiso 0.722(5) 1 calc R . P C 1
C57 C 1.1145(10) 0.8392(6) 0.1879(7) 0.167(5) Uani 0.722(5) 1 d . . P C 1
H57 H 1.125589 0.794149 0.150616 0.200 Uiso 0.722(5) 1 calc R . P C 1
C59 C 1.2001(8) 0.9368(8) 0.3008(7) 0.174(4) Uani 0.722(5) 1 d . . P C 1
H59 H 1.270076 0.960129 0.342176 0.209 Uiso 0.722(5) 1 calc R . P C 1
C55A C 1.0025(10) 0.9473(10) 0.2325(6) 0.054(8) Uani 0.278(5) 1 d D . P C 2
C56A C 1.0761(9) 0.9952(7) 0.1858(5) 0.070(4) Uani 0.278(5) 1 d G . P C 2
H56A H 1.049740 1.048080 0.159985 0.085 Uiso 0.278(5) 1 calc R . P C 2
C57A C 1.1892(9) 0.9641(8) 0.1778(4) 0.084(4) Uani 0.278(5) 1 d G . P C 2
H57A H 1.238534 0.996125 0.146516 0.101 Uiso 0.278(5) 1 calc R . P C 2
C58A C 1.2287(10) 0.8851(10) 0.2164(7) 0.086(7) Uani 0.278(5) 1 d G . P C 2
H58A H 1.304374 0.864251 0.210995 0.103 Uiso 0.278(5) 1 calc R . P C 2
C59A C 1.1550(12) 0.8372(10) 0.2631(7) 0.098(7) Uani 0.278(5) 1 d G . P C 2
H59A H 1.181418 0.784332 0.288945 0.117 Uiso 0.278(5) 1 calc R . P C 2
C60A C 1.0419(11) 0.8683(10) 0.2712(6) 0.081(4) Uani 0.278(5) 1 d G . P C 2
H60A H 0.992624 0.836286 0.302415 0.097 Uiso 0.278(5) 1 calc R . P C 2
C26A C 0.1357(10) 0.1027(8) 0.0495(10) 0.124 Uani 0.251(4) 1 d . U P A 2
H26A H 0.048701 0.079593 0.057359 0.148 Uiso 0.251(4) 1 calc R . P A 2
C27A C 0.1932(13) 0.0220(7) 0.0282(10) 0.155 Uani 0.251(4) 1 d G U P A 2
H27A H 0.144647 -0.055067 0.021747 0.186 Uiso 0.251(4) 1 calc R . P A 2
C28A C 0.3231(14) 0.0566(10) 0.0164(9) 0.099 Uani 0.251(4) 1 d G U P A 2
H28A H 0.361602 0.002619 0.002166 0.119 Uiso 0.251(4) 1 calc R . P A 2
C29A C 0.3956(11) 0.1718(12) 0.0260(8) 0.140 Uani 0.251(4) 1 d G U P A 2
H29A H 0.482613 0.194966 0.018197 0.168 Uiso 0.251(4) 1 calc R . P A 2
C30A C 0.3382(13) 0.2525(8) 0.0474(7) 0.092 Uani 0.251(4) 1 d G U P A 2
H30A H 0.386669 0.329628 0.053808 0.110 Uiso 0.251(4) 1 calc R . P A 2
C25A C 0.2082(13) 0.2180(7) 0.0591(7) 0.066 Uani 0.251(4) 1 d G U P A 2
C49A C 0.664(3) 1.1560(19) 0.2671(14) 0.054(7) Uani 0.32(4) 1 d D . P B 2
C54A C 0.725(3) 1.265(3) 0.2989(14) 0.087(9) Uani 0.32(4) 1 d . . P B 2
H54A H 0.819944 1.289355 0.312917 0.104 Uiso 0.32(4) 1 calc R . P B 2
C53A C 0.662(5) 1.344(3) 0.313(3) 0.19(2) Uani 0.32(4) 1 d . . P B 2
H53A H 0.709061 1.420733 0.327207 0.227 Uiso 0.32(4) 1 calc R . P B 2
C52A C 0.527(3) 1.300(2) 0.3037(16) 0.104(14) Uani 0.32(4) 1 d . . P B 2
H52A H 0.478748 1.345943 0.318088 0.125 Uiso 0.32(4) 1 calc R . P B 2
C51A C 0.463(4) 1.197(3) 0.2755(18) 0.097(7) Uani 0.32(4) 1 d . . P B 2
H51A H 0.368856 1.170074 0.267956 0.116 Uiso 0.32(4) 1 calc R . P B 2
C50A C 0.530(3) 1.1240(17) 0.2560(16) 0.065(6) Uani 0.32(4) 1 d . . P B 2
H50A H 0.479597 1.049964 0.234381 0.078 Uiso 0.32(4) 1 calc R . P B 2

loop_
_atom_site_aniso_label
_atom_site_aniso_U_11
_atom_site_aniso_U_22
_atom_site_aniso_U_33
_atom_site_aniso_U_23
_atom_site_aniso_U_13
_atom_site_aniso_U_12
N1 0.0528(15) 0.0469(14) 0.0512(13) 0.0007(11) 0.0047(11) 0.0133(13)
N2 0.0557(15) 0.0507(15) 0.0565(14) 0.0046(11) 0.0084(11) 0.0157(13)
N3 0.0517(14) 0.0490(13) 0.0480(14) -0.0011(11) 0.0140(11) 0.0156(11)
N4 0.0519(14) 0.0556(14) 0.0579(15) 0.0026(12) 0.0166(11) 0.0176(12)
N5 0.0737(18) 0.0384(13) 0.0784(17) 0.0007(12) 0.0392(14) 0.0122(14)
N6 0.0769(17) 0.0461(15) 0.0805(17) -0.0026(13) 0.0358(14) 0.0128(14)
C1 0.0550(18) 0.0414(15) 0.0477(17) -0.0031(13) 0.0068(14) 0.0133(14)
C2 0.0482(17) 0.0412(15) 0.0535(18) -0.0017(13) 0.0137(14) 0.0119(13)
C3 0.0502(17) 0.0375(14) 0.0433(15) -0.0031(12) 0.0131(13) 0.0126(13)
C4 0.0462(17) 0.0347(14) 0.0529(17) -0.0066(12) 0.0164(13) 0.0085(12)
C5 0.0604(19) 0.0339(14) 0.0539(18) -0.0016(13) 0.0264(15) 0.0115(13)
C6 0.0639(19) 0.0406(15) 0.0453(16) -0.0009(13) 0.0151(15) 0.0139(14)
C7 0.0474(18) 0.068(2) 0.0657(19) 0.0110(15) 0.0125(14) 0.0043(15)
C8 0.090(3) 0.073(2) 0.087(2) 0.0136(19) 0.017(2) -0.0087(19)
C9 0.0494(17) 0.0503(17) 0.0626(18) -0.0026(14) 0.0128(14) 0.0051(14)
C10 0.062(2) 0.084(2) 0.116(3) 0.005(2) 0.0190(19) 0.0280(19)
C11 0.086(2) 0.069(2) 0.059(2) 0.0074(16) 0.0190(16) 0.0241(18)
C12 0.109(3) 0.078(2) 0.075(2) 0.0218(18) 0.025(2) 0.032(2)
C13 0.066(2) 0.0495(17) 0.0571(18) -0.0030(14) 0.0025(15) 0.0152(15)
C14 0.0539(17) 0.0458(16) 0.0512(17) -0.0034(13) 0.0147(13) 0.0113(13)
C15 0.077(2) 0.0427(16) 0.0689(19) -0.0036(14) 0.0379(16) 0.0087(15)
C16 0.0516(19) 0.0448(17) 0.0630(18) 0.0066(14) 0.0053(14) 0.0135(15)
C17 0.054(2) 0.0464(18) 0.092(2) 0.0029(16) 0.0056(16) 0.0115(15)
C18 0.060(2) 0.0473(18) 0.0659(19) 0.0090(14) 0.0106(15) 0.0210(16)
C19 0.0515(18) 0.0510(17) 0.0580(18) 0.0044(14) 0.0046(14) 0.0141(15)
C20 0.069(2) 0.0596(19) 0.0573(18) 0.0073(15) 0.0080(15) 0.0242(16)
C21 0.083(2) 0.071(2) 0.077(2) 0.0050(18) 0.0139(19) 0.041(2)
C22 0.074(2) 0.094(3) 0.090(3) -0.003(2) 0.023(2) 0.042(2)
C23 0.083(3) 0.099(3) 0.110(3) 0.030(2) 0.039(2) 0.034(2)
C24 0.068(2) 0.078(2) 0.104(3) 0.031(2) 0.026(2) 0.0281(19)
C25 0.070(3) 0.049(2) 0.052(3) 0.016(2) 0.018(2) 0.026(2)
C26 0.136(5) 0.092(4) 0.100(4) -0.024(3) -0.020(3) 0.076(4)
C27 0.170(6) 0.086(4) 0.093(4) -0.005(3) 0.011(4) 0.076(4)
C28 0.143(5) 0.097(4) 0.144(6) 0.050(4) 0.087(5) 0.063(4)
C29 0.090(4) 0.119(5) 0.137(6) -0.002(4) 0.025(4) 0.062(4)
C30 0.068(3) 0.098(4) 0.101(4) -0.010(3) 0.010(3) 0.037(3)
C31 0.0554(19) 0.0507(17) 0.0547(18) 0.0011(14) 0.0214(15) 0.0100(14)
C32 0.067(2) 0.0614(19) 0.0502(17) -0.0063(14) 0.0151(15) 0.0185(16)
C33 0.0528(18) 0.0517(17) 0.0499(17) 0.0041(14) 0.0127(14) 0.0130(14)
C34 0.063(2) 0.0546(18) 0.067(2) 0.0082(15) 0.0294(16) 0.0223(16)
C35 0.081(3) 0.102(3) 0.114(3) -0.020(2) 0.016(2) 0.045(2)
C36 0.089(3) 0.125(3) 0.152(4) -0.011(3) 0.021(3) 0.060(3)
C37 0.103(3) 0.074(2) 0.119(3) 0.006(2) 0.056(3) 0.042(2)
C38 0.120(3) 0.073(2) 0.088(3) 0.0084(19) 0.049(2) 0.044(2)
C39 0.090(2) 0.075(2) 0.073(2) 0.0019(18) 0.0294(18) 0.036(2)
C40 0.0574(19) 0.0554(19) 0.0442(16) 0.0032(13) 0.0112(13) 0.0155(16)
C41 0.067(2) 0.070(2) 0.077(2) 0.0076(17) 0.0009(17) 0.0228(19)
C42 0.067(2) 0.087(3) 0.103(3) 0.010(2) -0.0047(19) 0.016(2)
C43 0.071(3) 0.106(3) 0.087(2) 0.018(2) 0.012(2) 0.040(2)
C44 0.079(3) 0.074(2) 0.078(2) 0.0174(18) 0.0249(19) 0.034(2)
C45 0.059(2) 0.068(2) 0.0618(19) 0.0134(16) 0.0221(15) 0.0186(16)
C46 0.066(2) 0.0455(19) 0.082(2) 0.0080(16) 0.0347(17) 0.0049(17)
C47 0.077(2) 0.0441(19) 0.088(2) 0.0029(16) 0.0274(18) 0.0052(16)
C48 0.084(2) 0.0403(18) 0.067(2) 0.0034(15) 0.0280(17) 0.0175(17)
C49 0.084(9) 0.054(6) 0.065(6) 0.005(4) 0.028(7) 0.001(6)
C50 0.082(6) 0.089(5) 0.087(9) -0.019(5) 0.016(6) 0.031(4)
C51 0.109(7) 0.102(7) 0.134(13) 0.006(8) 0.041(7) 0.059(6)
C52 0.21(2) 0.089(14) 0.146(18) 0.031(13) 0.088(16) 0.076(15)
C53 0.154(11) 0.044(5) 0.078(6) 0.001(4) 0.017(5) 0.046(6)
C54 0.134(8) 0.046(8) 0.103(8) 0.016(6) 0.019(6) 0.049(6)
C55 0.070(5) 0.055(6) 0.130(9) 0.009(5) 0.052(6) 0.003(4)
C56 0.115(5) 0.079(4) 0.198(7) 0.007(4) 0.107(5) 0.023(4)
C60 0.075(5) 0.113(6) 0.187(8) -0.003(5) 0.022(5) 0.017(4)
C58 0.104(10) 0.081(9) 0.42(3) 0.046(13) 0.100(14) 0.035(8)
C57 0.139(7) 0.077(5) 0.327(15) 0.014(7) 0.167(9) 0.024(5)
C59 0.069(5) 0.128(8) 0.322(14) 0.038(8) 0.040(6) 0.032(5)
C55A 0.042(12) 0.031(10) 0.086(16) 0.011(10) 0.025(11) -0.001(8)
C56A 0.055(7) 0.081(9) 0.077(8) 0.021(6) 0.024(6) 0.015(6)
C57A 0.055(8) 0.112(11) 0.077(9) 0.011(8) 0.026(6) 0.008(8)
C58A 0.050(11) 0.122(19) 0.080(10) -0.004(10) 0.030(8) 0.015(10)
C59A 0.087(15) 0.074(12) 0.125(15) 0.036(11) 0.037(11) 0.001(10)
C60A 0.068(9) 0.099(12) 0.102(11) 0.032(9) 0.054(8) 0.039(9)
C26A 0.089 0.042 0.241 0.000 0.049 0.023
C27A 0.138 0.068 0.263 0.000 0.050 0.045
C28A 0.127 0.043 0.180 0.029 0.085 0.070
C29A 0.209 0.204 0.120 0.130 0.098 0.167
C30A 0.114 0.148 0.068 0.076 0.061 0.080
C25A 0.077 0.056 0.043 0.000 0.000 0.000
C49A 0.069(11) 0.022(9) 0.068(11) -0.012(7) 0.001(8) 0.030(8)
C54A 0.147(19) 0.022(8) 0.071(12) -0.014(10) -0.023(12) 0.038(8)
C53A 0.25(4) 0.074(16) 0.23(4) 0.01(2) 0.01(3) 0.074(19)
C52A 0.12(3) 0.09(3) 0.11(2) -0.040(19) 0.034(19) 0.06(2)
C51A 0.107(14) 0.120(19) 0.073(15) 0.004(13) 0.030(11) 0.047(13)
C50A 0.085(17) 0.047(8) 0.054(13) -0.013(7) 0.018(11) 0.013(9)

loop_
_atom_type_symbol
_atom_type_description
_atom_type_scat_dispersion_real
_atom_type_scat_dispersion_imag
_atom_type_scat_source
C C 0.0033 0.0016 'International Tables Vol C Tables 4.2.6.8 and 6.1.1.4'
H H 0.0000 0.0000 'International Tables Vol C Tables 4.2.6.8 and 6.1.1.4'
N N 0.0061 0.0033 'International Tables Vol C Tables 4.2.6.8 and 6.1.1.4'

loop_
_geom_angle_atom_site_label_1
_geom_angle_atom_site_label_2
_geom_angle_atom_site_label_3
_geom_angle
N2 N1 C13 119.6(2)
C16 N1 N2 112.9(2)
C16 N1 C13 127.5(2)
C18 N2 N1 104.3(2)
N4 N3 C14 119.3(2)
N4 N3 C33 112.5(2)
C33 N3 C14 128.1(2)
C31 N4 N3 104.8(2)
N6 N5 C15 118.7(2)
N6 N5 C46 113.0(2)
C46 N5 C15 128.2(2)
C48 N6 N5 104.4(2)
C2 C1 C13 119.5(2)
C6 C1 C2 121.4(2)
C6 C1 C13 119.1(2)
C1 C2 C3 118.5(2)
C1 C2 C7 121.1(2)
C3 C2 C7 120.4(2)
C2 C3 C14 119.9(2)
C4 C3 C2 120.9(2)
C4 C3 C14 119.1(2)
C3 C4 C5 119.5(2)
C3 C4 C9 120.2(2)
C5 C4 C9 120.3(2)
C4 C5 C15 118.6(2)
C6 C5 C4 120.2(2)
C6 C5 C15 121.1(2)
C1 C6 C11 119.4(3)
C5 C6 C1 119.3(2)
C5 C6 C11 121.3(3)
C2 C7 H7A 108.3
C2 C7 H7B 108.3
H7A C7 H7B 107.4
C8 C7 C2 115.8(2)
C8 C7 H7A 108.3
C8 C7 H7B 108.3
C7 C8 H8A 109.5
C7 C8 H8B 109.5
C7 C8 H8C 109.5
H8A C8 H8B 109.5
H8A C8 H8C 109.5
H8B C8 H8C 109.5
C4 C9 H9A 108.7
C4 C9 H9B 108.7
C4 C9 C10 114.1(2)
H9A C9 H9B 107.6
C10 C9 H9A 108.7
C10 C9 H9B 108.7
C9 C10 H10A 109.5
C9 C10 H10B 109.5
C9 C10 H10C 109.5
H10A C10 H10B 109.5
H10A C10 H10C 109.5
H10B C10 H10C 109.5
C6 C11 H11A 108.9
C6 C11 H11B 108.9
H11A C11 H11B 107.7
C12 C11 C6 113.2(2)
C12 C11 H11A 108.9
C12 C11 H11B 108.9
C11 C12 H12A 109.5
C11 C12 H12B 109.5
C11 C12 H12C 109.5
H12A C12 H12B 109.5
H12A C12 H12C 109.5
H12B C12 H12C 109.5
N1 C13 C1 113.4(2)
N1 C13 H13A 108.9
N1 C13 H13B 108.9
C1 C13 H13A 108.9
C1 C13 H13B 108.9
H13A C13 H13B 107.7
N3 C14 C3 115.7(2)
N3 C14 H14A 108.4
N3 C14 H14B 108.4
C3 C14 H14A 108.4
C3 C14 H14B 108.4
H14A C14 H14B 107.4
N5 C15 C5 113.6(2)
N5 C15 H15A 108.8
N5 C15 H15B 108.8
C5 C15 H15A 108.8
C5 C15 H15B 108.8
H15A C15 H15B 107.7
N1 C16 C17 105.7(2)
N1 C16 C19 124.4(2)
C17 C16 C19 129.8(3)
C16 C17 H17 126.9
C16 C17 C18 106.2(3)
C18 C17 H17 126.9
N2 C18 C17 110.8(2)
N2 C18 C25 121.0(3)
N2 C18 C25A 115.7(5)
C17 C18 C25 128.1(3)
C17 C18 C25A 132.1(5)
C20 C19 C16 122.3(3)
C24 C19 C16 119.7(3)
C24 C19 C20 117.9(3)
C19 C20 H20 119.4
C21 C20 C19 121.2(3)
C21 C20 H20 119.4
C20 C21 H21 119.9
C22 C21 C20 120.1(3)
C22 C21 H21 119.9
C21 C22 H22 120.0
C21 C22 C23 119.9(3)
C23 C22 H22 120.0
C22 C23 H23 120.1
C22 C23 C24 119.9(3)
C24 C23 H23 120.1
C19 C24 C23 121.0(3)
C19 C24 H24 119.5
C23 C24 H24 119.5
C26 C25 C18 122.3(2)
C26 C25 C30 120.0
C30 C25 C18 117.7(2)
C25 C26 H26 120.0
C25 C26 C27 120.0
C27 C26 H26 120.0
C26 C27 H27 120.0
C28 C27 C26 120.0
C28 C27 H27 120.0
C27 C28 H28 120.0
C29 C28 C27 120.0
C29 C28 H28 120.0
C28 C29 H29 120.0
C28 C29 C30 120.0
C30 C29 H29 120.0
C25 C30 H30 120.0
C29 C30 C25 120.0
C29 C30 H30 120.0
N4 C31 C32 110.2(2)
N4 C31 C34 120.8(3)
C32 C31 C34 129.0(3)
C31 C32 H32 126.3
C33 C32 C31 107.3(2)
C33 C32 H32 126.3
N3 C33 C32 105.2(2)
N3 C33 C40 124.5(2)
C32 C33 C40 130.4(3)
C35 C34 C31 121.1(3)
C35 C34 C39 117.9(3)
C39 C34 C31 121.0(3)
C34 C35 H35 119.8
C34 C35 C36 120.4(3)
C36 C35 H35 119.8
C35 C36 H36 119.5
C37 C36 C35 121.0(4)
C37 C36 H36 119.5
C36 C37 H37 120.5
C38 C37 C36 119.0(3)
C38 C37 H37 120.5
C37 C38 H38 119.8
C37 C38 C39 120.4(3)
C39 C38 H38 119.8
C34 C39 C38 121.4(3)
C34 C39 H39 119.3
C38 C39 H39 119.3
C41 C40 C33 118.9(3)
C45 C40 C33 123.7(3)
C45 C40 C41 117.3(3)
C40 C41 H41 119.1
C42 C41 C40 121.7(3)
C42 C41 H41 119.1
C41 C42 H42 120.0
C41 C42 C43 120.0(3)
C43 C42 H42 120.0
C42 C43 H43 120.3
C44 C43 C42 119.3(3)
C44 C43 H43 120.3
C43 C44 H44 119.9
C45 C44 C43 120.1(3)
C45 C44 H44 119.9
C40 C45 H45 119.3
C44 C45 C40 121.5(3)
C44 C45 H45 119.3
N5 C46 C47 104.5(3)
N5 C46 C55 122.6(5)
N5 C46 C55A 129.0(5)
C47 C46 C55 132.8(5)
C47 C46 C55A 126.3(5)
C46 C47 H47 126.3
C46 C47 C48 107.3(3)
C48 C47 H47 126.3
N6 C48 C47 110.7(3)
N6 C48 C49 115.9(6)
N6 C48 C49A 125.8(13)
C47 C48 C49 133.3(6)
C47 C48 C49A 123.2(13)
C50 C49 C48 125.8(9)
C50 C49 C54 120.0
C54 C49 C48 114.2(9)
C49 C50 H50 120.0
C49 C50 C51 120.0
C51 C50 H50 120.0
C50 C51 H51 120.0
C52 C51 C50 120.0
C52 C51 H51 120.0
C51 C52 H52 120.0
C51 C52 C53 120.0
C53 C52 H52 120.0
C52 C53 H53 120.0
C52 C53 C54 120.0
C54 C53 H53 120.0
C49 C54 H54 120.0
C53 C54 C49 120.0
C53 C54 H54 120.0
C56 C55 C46 123.1(9)
C56 C55 C60 119.0(8)
C60 C55 C46 117.8(8)
C55 C56 H56 121.0
C55 C56 C57 118.0(9)
C57 C56 H56 121.0
C55 C60 H60 120.1
C59 C60 C55 119.7(9)
C59 C60 H60 120.1
C57 C58 H58 119.7
C59 C58 H58 119.7
C59 C58 C57 120.6(12)
C56 C57 H57 119.9
C58 C57 C56 120.1(11)
C58 C57 H57 119.9
C60 C59 H59 118.7
C58 C59 C60 122.6(12)
C58 C59 H59 118.7
C56A C55A C46 119.1(6)
C56A C55A C60A 120.0
C60A C55A C46 120.6(6)
C55A C56A H56A 120.0
C55A C56A C57A 120.0
C57A C56A H56A 120.0
C56A C57A H57A 120.0
C56A C57A C58A 120.0
C58A C57A H57A 120.0
C57A C58A H58A 120.0
C59A C58A C57A 120.0
C59A C58A H58A 120.0
C58A C59A H59A 120.0
C58A C59A C60A 120.0
C60A C59A H59A 120.0
C55A C60A H60A 120.0
C59A C60A C55A 120.0
C59A C60A H60A 120.0
C27A C26A H26A 120.0
C27A C26A C25A 120.0
C25A C26A H26A 120.0
C26A C27A H27A 120.0
C28A C27A C26A 120.0
C28A C27A H27A 120.0
C27A C28A H28A 120.0
C27A C28A C29A 120.0
C29A C28A H28A 120.0
C28A C29A H29A 120.0
C30A C29A C28A 120.0
C30A C29A H29A 120.0
C29A C30A H30A 120.0
C29A C30A C25A 120.0
C25A C30A H30A 120.0
C26A C25A C18 118.8(8)
C30A C25A C18 119.7(8)
C30A C25A C26A 120.0
C54A C49A C48 133(3)
C50A C49A C48 114(2)
C50A C49A C54A 113.1(16)
C49A C54A H54A 116.5
C53A C54A C49A 127(2)
C53A C54A H54A 116.5
C54A C53A H53A 122.9
C52A C53A C54A 114(3)
C52A C53A H53A 122.9
C53A C52A H52A 119.5
C51A C52A C53A 121(2)
C51A C52A H52A 119.5
C52A C51A H51A 119.0
C52A C51A C50A 122(2)
C50A C51A H51A 119.0
C49A C50A C51A 121.8(15)
C49A C50A H50A 119.1
C51A C50A H50A 119.1

loop_
_geom_bond_atom_site_label_1
_geom_bond_atom_site_label_2
_geom_bond_distance
N1 N2 1.349(3)
N1 C13 1.463(3)
N1 C16 1.346(3)
N2 C18 1.334(3)
N3 N4 1.351(3)
N3 C14 1.457(3)
N3 C33 1.360(3)
N4 C31 1.340(3)
N5 N6 1.349(3)
N5 C15 1.466(3)
N5 C46 1.361(4)
N6 C48 1.333(3)
C1 C2 1.395(3)
C1 C6 1.394(3)
C1 C13 1.512(3)
C2 C3 1.400(3)
C2 C7 1.513(4)
C3 C4 1.392(3)
C3 C14 1.516(3)
C4 C5 1.406(3)
C4 C9 1.512(3)
C5 C6 1.390(4)
C5 C15 1.511(3)
C6 C11 1.519(4)
C7 H7A 0.9700
C7 H7B 0.9700
C7 C8 1.504(4)
C8 H8A 0.9600
C8 H8B 0.9600
C8 H8C 0.9600
C9 H9A 0.9700
C9 H9B 0.9700
C9 C10 1.528(4)
C10 H10A 0.9600
C10 H10B 0.9600
C10 H10C 0.9600
C11 H11A 0.9700
C11 H11B 0.9700
C11 C12 1.516(4)
C12 H12A 0.9600
C12 H12B 0.9600
C12 H12C 0.9600
C13 H13A 0.9700
C13 H13B 0.9700
C14 H14A 0.9700
C14 H14B 0.9700
C15 H15A 0.9700
C15 H15B 0.9700
C16 C17 1.365(4)
C16 C19 1.465(4)
C17 H17 0.9300
C17 C18 1.391(4)
C18 C25 1.498(4)
C18 C25A 1.413(9)
C19 C20 1.381(4)
C19 C24 1.373(4)
C20 H20 0.9300
C20 C21 1.365(4)
C21 H21 0.9300
C21 C22 1.359(4)
C22 H22 0.9300
C22 C23 1.369(5)
C23 H23 0.9300
C23 C24 1.373(4)
C24 H24 0.9300
C25 C26 1.3900
C25 C30 1.3900
C26 H26 0.9300
C26 C27 1.3900
C27 H27 0.9300
C27 C28 1.3900
C28 H28 0.9300
C28 C29 1.3900
C29 H29 0.9300
C29 C30 1.3900
C30 H30 0.9300
C31 C32 1.385(4)
C31 C34 1.460(4)
C32 H32 0.9300
C32 C33 1.364(3)
C33 C40 1.452(4)
C34 C35 1.368(4)
C34 C39 1.368(4)
C35 H35 0.9300
C35 C36 1.389(5)
C36 H36 0.9300
C36 C37 1.360(5)
C37 H37 0.9300
C37 C38 1.351(5)
C38 H38 0.9300
C38 C39 1.386(4)
C39 H39 0.9300
C40 C41 1.382(4)
C40 C45 1.379(4)
C41 H41 0.9300
C41 C42 1.361(4)
C42 H42 0.9300
C42 C43 1.378(5)
C43 H43 0.9300
C43 C44 1.368(4)
C44 H44 0.9300
C44 C45 1.371(4)
C45 H45 0.9300
C46 C47 1.367(4)
C46 C55 1.413(9)
C46 C55A 1.585(7)
C47 H47 0.9300
C47 C48 1.382(4)
C48 C49 1.471(8)
C48 C49A 1.462(12)
C49 C50 1.3900
C49 C54 1.3900
C50 H50 0.9300
C50 C51 1.3900
C51 H51 0.9300
C51 C52 1.3900
C52 H52 0.9300
C52 C53 1.3900
C53 H53 0.9300
C53 C54 1.3900
C54 H54 0.9300
C55 C56 1.367(10)
C55 C60 1.383(11)
C56 H56 0.9300
C56 C57 1.432(10)
C60 H60 0.9300
C60 C59 1.378(10)
C58 H58 0.9300
C58 C57 1.36(2)
C58 C59 1.278(18)
C57 H57 0.9300
C59 H59 0.9300
C55A C56A 1.3900
C55A C60A 1.3900
C56A H56A 0.9300
C56A C57A 1.3900
C57A H57A 0.9300
C57A C58A 1.3900
C58A H58A 0.9300
C58A C59A 1.3900
C59A H59A 0.9300
C59A C60A 1.3900
C60A H60A 0.9300
C26A H26A 0.9300
C26A C27A 1.3900
C26A C25A 1.3900
C27A H27A 0.9300
C27A C28A 1.3900
C28A H28A 0.9300
C28A C29A 1.3900
C29A H29A 0.9300
C29A C30A 1.3900
C30A H30A 0.9300
C30A C25A 1.3900
C49A C54A 1.35(2)
C49A C50A 1.31(2)
C54A H54A 0.9300
C54A C53A 1.37(3)
C53A H53A 0.9300
C53A C52A 1.33(3)
C52A H52A 0.9300
C52A C51A 1.28(2)
C51A H51A 0.9300
C51A C50A 1.37(2)
C50A H50A 0.9300
